data_4116642
loop_
_publ_author_name
'Deborah Freedman'
'Safak Sayan'
'Thomas J. Emge'
'Mark Croft'
'John G. Brennan'

_publ_contact_author_address
;
 Department of Chemistry
 Rutgers, The State University of New Jersey
 610 Taylor Road
 Piscataway, New Jersey  08854-8087  U.S.A.
;
_publ_contact_author_fax (732)-445-5312
_publ_contact_author_name 'J. G. Brennan'
_publ_section_title
;
 Heterovalent Clusters: Ln4Se(SePh)8 (Ln4= Sm4, Yb4, Sm2Yb2, Nd2Yb2)
;
_journal_name_full 'Journal of the American Chemical Society'
_journal_page_first 11713
_journal_page_last 11719
_journal_paper_doi 10.1021/ja991437d
_journal_volume 121
_journal_year 1999
_chemical_formula_sum 'C17 H22.5 O2.5 Se2.25 Yb'
_chemical_formula_weight 617.55
_space_group_IT_number 130
_symmetry_cell_setting tetragonal
_symmetry_space_group_name_Hall '-P 4a 2ac'
_symmetry_space_group_name_H-M 'P 4/n c c :2'
_atom_sites_solution_hydrogens geom
_atom_sites_solution_primary direct
_atom_sites_solution_secondary difmap
_audit_creation_method SHELXL-97
_cell_angle_alpha 90.00(2)
_cell_angle_beta 90.00(2)
_cell_angle_gamma 90.00(2)
_cell_formula_units_Z 16
_cell_length_a 18.289(3)
_cell_length_b 18.289(3)
_cell_length_c 24.299(14)
_cell_measurement_reflns_used 25
_cell_measurement_temperature 153(5)
_cell_measurement_theta_max 15.1
_cell_measurement_theta_min 12.9
_cell_volume 8128(5)
_computing_cell_refinement CAD4
_computing_data_collection CAD4
_computing_data_reduction local
_computing_molecular_graphics 'XPMA/ZORTEP (Zsolnai, 1997)'
_computing_structure_refinement 'SHELXL-97 (Sheldrick, 1997)'
_computing_structure_solution 'SHELXS-97 (Sheldrick, 1990)'
_diffrn_ambient_temperature 153(5)
_diffrn_measured_fraction_theta_full 0.960
_diffrn_measured_fraction_theta_max 0.960
_diffrn_measurement_device_type 'Enraf Nonius CAD4'
_diffrn_measurement_method omega-scan
_diffrn_radiation_monochromator graphite
_diffrn_radiation_source 'fine-focus sealed tube'
_diffrn_radiation_type 'Mo K\a'
_diffrn_radiation_wavelength 0.71073
_diffrn_reflns_av_R_equivalents 0.0949
_diffrn_reflns_av_sigmaI/netI 0.1433
_diffrn_reflns_limit_h_max 13
_diffrn_reflns_limit_h_min 0
_diffrn_reflns_limit_k_max 20
_diffrn_reflns_limit_k_min -15
_diffrn_reflns_limit_l_max 26
_diffrn_reflns_limit_l_min 0
_diffrn_reflns_number 4808
_diffrn_reflns_theta_full 22.99
_diffrn_reflns_theta_max 22.99
_diffrn_reflns_theta_min 2.30
_diffrn_standards_decay_% 1
_diffrn_standards_interval_time 3600
_diffrn_standards_number 3
_exptl_absorpt_coefficient_mu 8.640
_exptl_absorpt_correction_T_max 0.3997
_exptl_absorpt_correction_T_min 0.1519
_exptl_absorpt_correction_type numerical
_exptl_absorpt_process_details SHELX-76
_exptl_crystal_colour red
_exptl_crystal_density_diffrn 2.019
_exptl_crystal_description rod
_exptl_crystal_F_000 4656
_exptl_crystal_size_max 0.35
_exptl_crystal_size_mid 0.23
_exptl_crystal_size_min 0.13
_refine_diff_density_max 1.376
_refine_diff_density_min -1.670
_refine_diff_density_rms 0.216
_refine_ls_extinction_method none
_refine_ls_goodness_of_fit_ref 0.991
_refine_ls_hydrogen_treatment mixed
_refine_ls_matrix_type full
_refine_ls_number_parameters 201
_refine_ls_number_reflns 2722
_refine_ls_number_restraints 215
_refine_ls_restrained_S_all 1.004
_refine_ls_R_factor_all 0.1358
_refine_ls_R_factor_gt 0.0569
_refine_ls_shift/su_max 0.000
_refine_ls_shift/su_mean 0.000
_refine_ls_structure_factor_coef Fsqd
_refine_ls_weighting_details 'calc w=1/[\s^2^(Fo^2^)+(0.0500P)^2^+1.0000P] where P=(Fo^2^+2Fc^2^)/3'
_refine_ls_weighting_scheme calc
_refine_ls_wR_factor_gt 0.1195
_refine_ls_wR_factor_ref 0.1341
_reflns_number_gt 1532
_reflns_number_total 2722
_reflns_threshold_expression >2sigma(I)
_cod_data_source_file ja991437d_3.cif
_cod_data_source_block ybsed
_cod_original_sg_symbol_H-M 'P 4/n c c'
_cod_original_formula_sum 'C17 H22.50 O2.50 Se2.25 Yb'
_cod_database_code 4116642

loop_
_symmetry_equiv_pos_as_xyz
'x, y, z'
'-y+1/2, x, z'
'-x+1/2, -y+1/2, z'
'y, -x+1/2, z'
'-x+1/2, y, z+1/2'
'y, x, z+1/2'
'x, -y+1/2, z+1/2'
'-y+1/2, -x+1/2, z+1/2'
'-x, -y, -z'
'y-1/2, -x, -z'
'x-1/2, y-1/2, -z'
'-y, x-1/2, -z'
'x-1/2, -y, -z-1/2'
'-y, -x, -z-1/2'
'-x, y-1/2, -z-1/2'
'y-1/2, x-1/2, -z-1/2'

loop_
_atom_site_label
_atom_site_type_symbol
_atom_site_fract_x
_atom_site_fract_y
_atom_site_fract_z
_atom_site_U_iso_or_equiv
_atom_site_adp_type
_atom_site_occupancy
_atom_site_symmetry_multiplicity
_atom_site_calc_flag
_atom_site_refinement_flags
Yb1 Yb 0.61600(3) 0.17390(3) -0.00448(3) 0.0303(3) Uani 1 1 d U
Se1 Se 0.7500 0.2500 0.0111(3) 0.0271(18) Uani 0.50 2 d SPU
Se2 Se 0.61932(10) 0.29198(9) -0.08822(7) 0.0419(5) Uani 1 1 d DU
Se3 Se 0.69663(9) 0.04534(9) -0.04391(7) 0.0385(5) Uani 1 1 d DU
C1 C 0.5228(8) 0.3144(7) -0.1224(6) 0.049(4) Uani 1 1 d DU
C2 C 0.4590(9) 0.2913(8) -0.0993(6) 0.070(5) Uani 1 1 d DU
H2 H 0.4595 0.2661 -0.0651 0.084 Uiso 1 1 calc R
C3 C 0.3924(8) 0.3049(8) -0.1263(7) 0.068(5) Uani 1 1 d DU
H3 H 0.3475 0.2901 -0.1101 0.082 Uiso 1 1 calc R
C4 C 0.3931(10) 0.3400(11) -0.1762(8) 0.095(7) Uani 1 1 d DU
H4 H 0.3485 0.3459 -0.1957 0.114 Uiso 1 1 calc R
C5 C 0.4567(11) 0.3666(11) -0.1985(7) 0.083(6) Uani 1 1 d DU
H5 H 0.4553 0.3949 -0.2313 0.100 Uiso 1 1 calc R
C6 C 0.5238(10) 0.3519(11) -0.1727(7) 0.082(6) Uani 1 1 d DU
H6 H 0.5687 0.3670 -0.1889 0.099 Uiso 1 1 calc R
C7 C 0.7024(7) 0.0423(10) -0.1237(6) 0.054(4) Uani 1 1 d DU
C8 C 0.7210(8) 0.1035(10) -0.1532(7) 0.078(5) Uani 1 1 d DU
H8 H 0.7316 0.1483 -0.1350 0.093 Uiso 1 1 calc R
C9 C 0.7240(11) 0.0988(12) -0.2114(8) 0.114(7) Uani 1 1 d DU
H9 H 0.7370 0.1400 -0.2331 0.137 Uiso 1 1 calc R
C10 C 0.7076(15) 0.0327(14) -0.2357(7) 0.127(8) Uani 1 1 d DU
H10 H 0.7079 0.0300 -0.2747 0.152 Uiso 1 1 calc R
C11 C 0.6908(14) -0.0288(12) -0.2067(8) 0.126(8) Uani 1 1 d DU
H11 H 0.6825 -0.0739 -0.2251 0.151 Uiso 1 1 calc R
C12 C 0.6861(12) -0.0242(10) -0.1489(8) 0.105(7) Uani 1 1 d DU
H12 H 0.6722 -0.0655 -0.1276 0.126 Uiso 1 1 calc R
O1 O 0.5164(6) 0.1109(6) 0.0414(6) 0.048(3) Uani 1 1 d U
O2 O 0.5228(6) 0.1306(6) -0.0665(5) 0.048(3) Uani 1 1 d U
C13 C 0.5059(10) 0.1189(10) 0.0984(8) 0.061(5) Uani 1 1 d U
H13A H 0.5532 0.1267 0.1164 0.091 Uiso 1 1 calc R
H13B H 0.4831 0.0745 0.1132 0.091 Uiso 1 1 calc R
H13C H 0.4740 0.1609 0.1054 0.091 Uiso 1 1 calc R
C14 C 0.4501(11) 0.1080(14) 0.0116(9) 0.083(6) Uani 1 1 d U
H14A H 0.4268 0.1569 0.0106 0.100 Uiso 1 1 calc R
H14B H 0.4158 0.0731 0.0290 0.100 Uiso 1 1 calc R
C15 C 0.4691(12) 0.0837(12) -0.0446(9) 0.083(6) Uani 1 1 d U
H15A H 0.4879 0.0329 -0.0435 0.100 Uiso 1 1 calc R
H15B H 0.4250 0.0846 -0.0682 0.100 Uiso 1 1 calc R
C16 C 0.5312(10) 0.1201(10) -0.1241(8) 0.056(5) Uani 1 1 d U
H16A H 0.5669 0.1552 -0.1385 0.083 Uiso 1 1 calc R
H16B H 0.4840 0.1276 -0.1424 0.083 Uiso 1 1 calc R
H16C H 0.5484 0.0702 -0.1312 0.083 Uiso 1 1 calc R
O3 O 0.2500(10) 0.2500(10) 0.0139(8) 0.34(4) Uiso 1 4 d SRDU
O4 O 0.2500(10) 0.2500(10) 0.1923(8) 0.53(7) Uiso 1 4 d SRDU
C17 C 0.2916(10) 0.2877(10) -0.0139(8) 0.40(15) Uiso 0.25 1 d PRDU
C18 C 0.2500(10) 0.2500(10) 0.0732(8) 0.42(8) Uiso 1 4 d SRDU
C19 C 0.2500(10) 0.2500(10) 0.1329(8) 0.19(3) Uiso 1 4 d SRDU
C20 C 0.2500(10) 0.2500(10) 0.2470(8) 0.62(14) Uiso 1 4 d SRDU

loop_
_atom_site_aniso_label
_atom_site_aniso_U_11
_atom_site_aniso_U_22
_atom_site_aniso_U_33
_atom_site_aniso_U_23
_atom_site_aniso_U_13
_atom_site_aniso_U_12
Yb1 0.0224(4) 0.0221(4) 0.0463(5) -0.0039(4) -0.0063(4) -0.0004(3)
Se1 0.018(3) 0.022(3) 0.041(5) 0.000 0.000 0.002(3)
Se2 0.0581(12) 0.0307(9) 0.0370(10) -0.0004(8) 0.0047(10) 0.0069(10)
Se3 0.0347(10) 0.0279(9) 0.0528(12) -0.0102(9) 0.0032(9) -0.0004(9)
C1 0.076(7) 0.030(9) 0.040(8) -0.019(7) -0.019(7) 0.029(8)
C2 0.066(7) 0.043(10) 0.099(12) -0.013(10) -0.019(8) 0.013(10)
C3 0.074(8) 0.036(10) 0.094(12) -0.021(9) -0.025(9) 0.024(10)
C4 0.124(11) 0.066(13) 0.095(12) -0.018(10) -0.036(11) 0.014(12)
C5 0.110(11) 0.092(14) 0.047(11) -0.002(9) -0.032(9) 0.046(12)
C6 0.114(10) 0.082(13) 0.050(10) 0.003(9) -0.026(9) 0.039(11)
C7 0.016(8) 0.084(10) 0.062(7) -0.029(6) -0.008(8) -0.001(9)
C8 0.052(11) 0.121(11) 0.059(8) 0.007(8) 0.005(10) 0.020(11)
C9 0.103(16) 0.167(13) 0.074(9) 0.005(11) -0.004(13) 0.010(14)
C10 0.100(16) 0.186(15) 0.095(12) -0.040(9) 0.004(13) 0.047(15)
C11 0.109(17) 0.162(13) 0.105(11) -0.076(11) -0.018(14) -0.006(15)
C12 0.093(15) 0.122(11) 0.100(9) -0.071(9) -0.004(13) -0.004(13)
O1 0.040(5) 0.029(6) 0.075(6) 0.017(6) 0.003(5) -0.006(5)
O2 0.042(6) 0.036(6) 0.067(6) 0.007(6) -0.021(5) -0.004(5)
C13 0.063(11) 0.040(10) 0.080(8) 0.015(10) 0.013(8) 0.001(10)
C14 0.049(8) 0.098(14) 0.104(10) 0.045(11) -0.009(7) -0.042(11)
C15 0.075(12) 0.080(12) 0.095(9) 0.035(10) -0.048(8) -0.048(9)
C16 0.052(10) 0.042(10) 0.072(8) -0.025(9) -0.023(8) 0.002(9)

loop_
_atom_type_symbol
_atom_type_description
_atom_type_scat_dispersion_real
_atom_type_scat_dispersion_imag
_atom_type_scat_source
C C 0.0033 0.0016 'International Tables Vol C Tables 4.2.6.8 and 6.1.1.4'
H H 0.0000 0.0000 'International Tables Vol C Tables 4.2.6.8 and 6.1.1.4'
O O 0.0106 0.0060 'International Tables Vol C Tables 4.2.6.8 and 6.1.1.4'
Se Se -0.0929 2.2259 'International Tables Vol C Tables 4.2.6.8 and 6.1.1.4'
Yb Yb -0.3850 5.5486 'International Tables Vol C Tables 4.2.6.8 and 6.1.1.4'

loop_
_geom_angle_atom_site_label_1
_geom_angle_atom_site_label_2
_geom_angle_atom_site_label_3
_geom_angle
_geom_angle_site_symmetry_1
_geom_angle_site_symmetry_3
O2 Yb1 O1 66.4(5) . .
O2 Yb1 Se1 137.8(3) . 10_665
O1 Yb1 Se1 155.8(3) . 10_665
O2 Yb1 Se1 148.7(3) . .
O1 Yb1 Se1 144.9(3) . .
Se1 Yb1 Se1 10.9(3) 10_665 .
O2 Yb1 Se3 83.5(3) . .
O1 Yb1 Se3 98.4(3) . .
Se1 Yb1 Se3 86.57(6) 10_665 .
Se1 Yb1 Se3 90.15(6) . .
O2 Yb1 Se3 101.8(3) . 10_665
O1 Yb1 Se3 82.5(3) . 10_665
Se1 Yb1 Se3 90.42(6) 10_665 10_665
Se1 Yb1 Se3 86.07(6) . 10_665
Se3 Yb1 Se3 174.45(4) . 10_665
O2 Yb1 Se2 79.9(3) . .
O1 Yb1 Se2 132.5(3) . .
Se1 Yb1 Se2 65.44(11) 10_665 .
Se1 Yb1 Se2 73.59(11) . .
Se3 Yb1 Se2 110.41(6) . .
Se3 Yb1 Se2 72.38(6) 10_665 .
O2 Yb1 Se2 139.6(3) . 12_655
O1 Yb1 Se2 85.3(3) . 12_655
Se1 Yb1 Se2 73.64(12) 10_665 12_655
Se1 Yb1 Se2 64.98(11) . 12_655
Se3 Yb1 Se2 72.25(6) . 12_655
Se3 Yb1 Se2 102.43(6) 10_665 12_655
Se2 Yb1 Se2 138.55(7) . 12_655
O2 Yb1 Yb1 122.6(3) . 10_665
O1 Yb1 Yb1 129.2(3) . 10_665
Se1 Yb1 Yb1 45.429(18) 10_665 10_665
Se1 Yb1 Yb1 45.006(8) . 10_665
Se3 Yb1 Yb1 130.95(4) . 10_665
Se3 Yb1 Yb1 47.16(4) 10_665 10_665
Se2 Yb1 Yb1 48.05(4) . 10_665
Se2 Yb1 Yb1 97.54(4) 12_655 10_665
O2 Yb1 Yb1 128.9(3) . 12_655
O1 Yb1 Yb1 124.9(3) . 12_655
Se1 Yb1 Yb1 45.429(18) 10_665 12_655
Se1 Yb1 Yb1 45.006(8) . 12_655
Se3 Yb1 Yb1 47.30(4) . 12_655
Se3 Yb1 Yb1 127.91(4) 10_665 12_655
Se2 Yb1 Yb1 102.16(4) . 12_655
Se2 Yb1 Yb1 47.71(4) 12_655 12_655
Yb1 Yb1 Yb1 89.830(2) 10_665 12_655
Se1 Se1 Yb1 86.73(14) 10_665 10_665
Se1 Se1 Yb1 86.73(14) 10_665 12_655
Yb1 Se1 Yb1 173.5(3) 10_665 12_655
Se1 Se1 Yb1 82.35(13) 10_665 .
Yb1 Se1 Yb1 89.56(3) 10_665 .
Yb1 Se1 Yb1 89.56(3) 12_655 .
Se1 Se1 Yb1 82.35(13) 10_665 3_655
Yb1 Se1 Yb1 89.56(3) 10_665 3_655
Yb1 Se1 Yb1 89.56(3) 12_655 3_655
Yb1 Se1 Yb1 164.7(3) . 3_655
C1 Se2 Yb1 114.6(5) . .
C1 Se2 Yb1 119.7(4) . 10_665
Yb1 Se2 Yb1 84.25(6) . 10_665
C7 Se3 Yb1 112.1(5) . .
C7 Se3 Yb1 111.6(4) . 12_655
Yb1 Se3 Yb1 85.53(5) . 12_655
C2 C1 C6 121.6(12) . .
C2 C1 Se2 121.6(11) . .
C6 C1 Se2 116.8(12) . .
C1 C2 C3 119.6(12) . .
C4 C3 C2 119.2(13) . .
C3 C4 C5 121.5(13) . .
C4 C5 C6 119.7(12) . .
C1 C6 C5 118.1(12) . .
C8 C7 C12 122.3(12) . .
C8 C7 Se3 120.7(11) . .
C12 C7 Se3 116.9(13) . .
C7 C8 C9 118.7(13) . .
C10 C9 C8 118.2(13) . .
C11 C10 C9 123.6(13) . .
C10 C11 C12 118.6(13) . .
C7 C12 C11 118.5(13) . .
C13 O1 C14 113.0(14) . .
C13 O1 Yb1 120.4(11) . .
C14 O1 Yb1 115.3(10) . .
C15 O2 C16 111.4(14) . .
C15 O2 Yb1 117.2(11) . .
C16 O2 Yb1 125.8(11) . .
O1 C14 C15 106.4(18) . .
O2 C15 C14 109.2(16) . .
C17 O3 C17 72.4(5) 2 3
C17 O3 C17 72.4(11) 2 .
C17 O3 C17 113.3(10) 3 .
C17 O3 C17 113.3(10) 2 4
C17 O3 C17 72.4(5) 3 4
C17 O3 C17 72.4(11) . 4
C17 O3 C18 123.4(7) 2 .
C17 O3 C18 123.4(10) 3 .
C17 O3 C18 123.4 . .
C17 O3 C18 123.4(6) 4 .
C20 O4 C19 180.0 . .
O3 C17 C17 53.8(7) . 2
O3 C17 C17 53.8(7) . 4
C17 C17 C17 90.0 2 4
O3 C18 C19 180.0 . .
O4 C19 C18 180(3) . .

loop_
_geom_bond_atom_site_label_1
_geom_bond_atom_site_label_2
_geom_bond_distance
_geom_bond_site_symmetry_2
Yb1 O2 2.408(11) .
Yb1 O1 2.426(11) .
Yb1 Se1 2.8231(9) 10_665
Yb1 Se1 2.8438(12) .
Yb1 Se3 2.9362(18) .
Yb1 Se3 2.9427(18) 10_665
Yb1 Se2 2.968(2) .
Yb1 Se2 2.984(2) 12_655
Yb1 Yb1 3.9918(11) 10_665
Yb1 Yb1 3.9919(11) 12_655
Se1 Se1 0.540(13) 10_665
Se1 Yb1 2.8231(9) 10_665
Se1 Yb1 2.8231(9) 12_655
Se1 Yb1 2.8438(12) 3_655
Se2 C1 1.993(14) .
Se2 Yb1 2.984(2) 10_665
Se3 C7 1.942(14) .
Se3 Yb1 2.9427(18) 12_655
C1 C2 1.362(15) .
C1 C6 1.403(14) .
C2 C3 1.405(14) .
C3 C4 1.372(15) .
C4 C5 1.373(16) .
C5 C6 1.405(15) .
C7 C8 1.374(15) .
C7 C12 1.392(15) .
C8 C9 1.417(15) .
C9 C10 1.377(16) .
C10 C11 1.362(16) .
C11 C12 1.410(15) .
O1 C13 1.41(2) .
O1 C14 1.41(2) .
O2 C15 1.41(2) .
O2 C16 1.42(2) .
C14 C15 1.48(3) .
O3 C17 1.23(2) 2
O3 C17 1.23(3) 3
O3 C17 1.2281 .
O3 C17 1.23(2) 4
O3 C18 1.4409 .
O4 C20 1.3292 .
O4 C19 1.4434 .
C17 C17 1.45(3) 2
C17 C17 1.45(3) 4
C18 C19 1.4507 .

loop_
_geom_torsion_atom_site_label_1
_geom_torsion_atom_site_label_2
_geom_torsion_atom_site_label_3
_geom_torsion_atom_site_label_4
_geom_torsion
_geom_torsion_site_symmetry_1
_geom_torsion_site_symmetry_4
O2 Yb1 Se1 Se1 -7.0(5) . 10_665
O1 Yb1 Se1 Se1 175.8(4) . 10_665
Se3 Yb1 Se1 Se1 70.80(4) . 10_665
Se3 Yb1 Se1 Se1 -113.26(4) 10_665 10_665
Se2 Yb1 Se1 Se1 -40.47(5) . 10_665
Se2 Yb1 Se1 Se1 141.07(6) 12_655 10_665
Yb1 Yb1 Se1 Se1 -86.76(13) 10_665 10_665
Yb1 Yb1 Se1 Se1 86.76(13) 12_655 10_665
O2 Yb1 Se1 Yb1 79.8(5) . 10_665
O1 Yb1 Se1 Yb1 -97.5(5) . 10_665
Se1 Yb1 Se1 Yb1 86.76(13) 10_665 10_665
Se3 Yb1 Se1 Yb1 157.55(14) . 10_665
Se3 Yb1 Se1 Yb1 -26.50(13) 10_665 10_665
Se2 Yb1 Se1 Yb1 46.29(11) . 10_665
Se2 Yb1 Se1 Yb1 -132.18(18) 12_655 10_665
Yb1 Yb1 Se1 Yb1 173.5(3) 12_655 10_665
O2 Yb1 Se1 Yb1 -93.7(5) . 12_655
O1 Yb1 Se1 Yb1 89.0(5) . 12_655
Se1 Yb1 Se1 Yb1 -86.76(13) 10_665 12_655
Se3 Yb1 Se1 Yb1 -15.96(14) . 12_655
Se3 Yb1 Se1 Yb1 159.98(15) 10_665 12_655
Se2 Yb1 Se1 Yb1 -127.23(16) . 12_655
Se2 Yb1 Se1 Yb1 54.31(10) 12_655 12_655
Yb1 Yb1 Se1 Yb1 -173.5(3) 10_665 12_655
O2 Yb1 Se1 Yb1 -7.0(5) . 3_655
O1 Yb1 Se1 Yb1 175.8(4) . 3_655
Se1 Yb1 Se1 Yb1 0.0 10_665 3_655
Se3 Yb1 Se1 Yb1 70.80(4) . 3_655
Se3 Yb1 Se1 Yb1 -113.26(4) 10_665 3_655
Se2 Yb1 Se1 Yb1 -40.47(5) . 3_655
Se2 Yb1 Se1 Yb1 141.07(6) 12_655 3_655
Yb1 Yb1 Se1 Yb1 -86.76(13) 10_665 3_655
Yb1 Yb1 Se1 Yb1 86.76(13) 12_655 3_655
O2 Yb1 Se2 C1 33.5(5) . .
O1 Yb1 Se2 C1 -10.9(6) . .
Se1 Yb1 Se2 C1 -171.2(4) 10_665 .
Se1 Yb1 Se2 C1 -163.5(4) . .
Se3 Yb1 Se2 C1 112.7(4) . .
Se3 Yb1 Se2 C1 -72.4(4) 10_665 .
Se2 Yb1 Se2 C1 -161.4(4) 12_655 .
Yb1 Yb1 Se2 C1 -120.1(4) 10_665 .
Yb1 Yb1 Se2 C1 161.4(4) 12_655 .
O2 Yb1 Se2 Yb1 153.5(3) . 10_665
O1 Yb1 Se2 Yb1 109.1(4) . 10_665
Se1 Yb1 Se2 Yb1 -51.19(11) 10_665 10_665
Se1 Yb1 Se2 Yb1 -43.42(9) . 10_665
Se3 Yb1 Se2 Yb1 -127.29(5) . 10_665
Se3 Yb1 Se2 Yb1 47.64(5) 10_665 10_665
Se2 Yb1 Se2 Yb1 -41.31(6) 12_655 10_665
Yb1 Yb1 Se2 Yb1 -78.59(4) 12_655 10_665
O2 Yb1 Se3 C7 53.1(6) . .
O1 Yb1 Se3 C7 118.0(6) . .
Se1 Yb1 Se3 C7 -85.8(5) 10_665 .
Se1 Yb1 Se3 C7 -96.2(5) . .
Se3 Yb1 Se3 C7 -143.0(6) 10_665 .
Se2 Yb1 Se3 C7 -23.7(5) . .
Se2 Yb1 Se3 C7 -159.8(5) 12_655 .
Yb1 Yb1 Se3 C7 -75.2(5) 10_665 .
Yb1 Yb1 Se3 C7 -111.5(5) 12_655 .
O2 Yb1 Se3 Yb1 164.6(3) . 12_655
O1 Yb1 Se3 Yb1 -130.5(3) . 12_655
Se1 Yb1 Se3 Yb1 25.67(13) 10_665 12_655
Se1 Yb1 Se3 Yb1 15.34(13) . 12_655
Se3 Yb1 Se3 Yb1 -31.5(5) 10_665 12_655
Se2 Yb1 Se3 Yb1 87.86(6) . 12_655
Se2 Yb1 Se3 Yb1 -48.24(5) 12_655 12_655
Yb1 Yb1 Se3 Yb1 36.29(7) 10_665 12_655
Yb1 Se2 C1 C2 16.1(11) . .
Yb1 Se2 C1 C2 -81.5(11) 10_665 .
Yb1 Se2 C1 C6 -160.8(11) . .
Yb1 Se2 C1 C6 101.5(12) 10_665 .
C6 C1 C2 C3 0.2(17) . .
Se2 C1 C2 C3 -176.6(10) . .
C1 C2 C3 C4 1.4(17) . .
C2 C3 C4 C5 -5(3) . .
C3 C4 C5 C6 6(3) . .
C2 C1 C6 C5 1(3) . .
Se2 C1 C6 C5 178.2(15) . .
C4 C5 C6 C1 -4(3) . .
Yb1 Se3 C7 C8 46.3(11) . .
Yb1 Se3 C7 C8 -47.8(12) 12_655 .
Yb1 Se3 C7 C12 -133.1(12) . .
Yb1 Se3 C7 C12 132.8(12) 12_655 .
C12 C7 C8 C9 -0.2(17) . .
Se3 C7 C8 C9 -179.6(11) . .
C7 C8 C9 C10 0.4(19) . .
C8 C9 C10 C11 -2(4) . .
C9 C10 C11 C12 4(4) . .
C8 C7 C12 C11 2(3) . .
Se3 C7 C12 C11 -179.0(17) . .
C10 C11 C12 C7 -3(4) . .
O2 Yb1 O1 C13 -163.0(12) . .
Se1 Yb1 O1 C13 17.4(15) 10_665 .
Se1 Yb1 O1 C13 15.5(14) . .
Se3 Yb1 O1 C13 117.9(11) . .
Se3 Yb1 O1 C13 -56.6(11) 10_665 .
Se2 Yb1 O1 C13 -114.2(11) . .
Se2 Yb1 O1 C13 46.6(11) 12_655 .
Yb1 Yb1 O1 C13 -49.3(12) 10_665 .
Yb1 Yb1 O1 C13 75.0(12) 12_655 .
O2 Yb1 O1 C14 -22.0(14) . .
Se1 Yb1 O1 C14 158.4(12) 10_665 .
Se1 Yb1 O1 C14 156.5(13) . .
Se3 Yb1 O1 C14 -101.1(14) . .
Se3 Yb1 O1 C14 84.4(14) 10_665 .
Se2 Yb1 O1 C14 26.8(15) . .
Se2 Yb1 O1 C14 -172.3(14) 12_655 .
Yb1 Yb1 O1 C14 91.8(14) 10_665 .
Yb1 Yb1 O1 C14 -144.0(13) 12_655 .
O1 Yb1 O2 C15 -9.7(13) . .
Se1 Yb1 O2 C15 170.1(12) 10_665 .
Se1 Yb1 O2 C15 172.0(12) . .
Se3 Yb1 O2 C15 92.4(13) . .
Se3 Yb1 O2 C15 -86.0(13) 10_665 .
Se2 Yb1 O2 C15 -155.4(14) . .
Se2 Yb1 O2 C15 39.7(15) 12_655 .
Yb1 Yb1 O2 C15 -132.3(13) 10_665 .
Yb1 Yb1 O2 C15 107.0(14) 12_655 .
O1 Yb1 O2 C16 -160.9(13) . .
Se1 Yb1 O2 C16 18.8(14) 10_665 .
Se1 Yb1 O2 C16 20.8(15) . .
Se3 Yb1 O2 C16 -58.8(12) . .
Se3 Yb1 O2 C16 122.8(12) 10_665 .
Se2 Yb1 O2 C16 53.3(12) . .
Se2 Yb1 O2 C16 -111.5(12) 12_655 .
Yb1 Yb1 O2 C16 76.5(12) 10_665 .
Yb1 Yb1 O2 C16 -44.2(13) 12_655 .
C13 O1 C14 C15 -167.9(15) . .
Yb1 O1 C14 C15 48(2) . .
C16 O2 C15 C14 -166.8(17) . .
Yb1 O2 C15 C14 38(2) . .
O1 C14 C15 O2 -55(2) . .
C17 O3 C17 C17 61.2(10) 3 2
C17 O3 C17 C17 122.4 4 2
C18 O3 C17 C17 -118.8(8) . 2
C17 O3 C17 C17 -122.4 2 4
C17 O3 C17 C17 -61.2(10) 3 4
C18 O3 C17 C17 118.8(8) . 4
C17 O3 C18 C19 -87(100) 2 .
C17 O3 C18 C19 -177(100) 3 .
C17 O3 C18 C19 3(100) . .
C17 O3 C18 C19 93(100) 4 .
C20 O4 C19 C18 0(100) . .
O3 C18 C19 O4 0(100) . .
